data_7012546
loop_
_publ_author_name
'Roberts, Rachel L.'
'Puschmann, Horst'
'Howard, Judith A. K.'
'Yamamoto, John H.'
'Carty, Arthur J.'
'Low, Paul J.'

_publ_section_title
;
 Synthesis and structure of a series of tungsten(ii) and tungsten(vi)
 diynyl and diyndiyl complexes
;
_journal_issue 6
_journal_name_full 'Dalton Transactions'
_journal_page_first 1099
_journal_paper_doi 10.1039/b212074g
_journal_year 2003
_chemical_formula_moiety 'C17 H16 O3 W'
_chemical_formula_sum 'C17 H16 O3 W'
_chemical_formula_weight 452.15
_chemical_name_common
;(1,2,3,4,5-pentamethyl
cyclopentadienyl)(tricarbonyl)tungsten(buta-1,3-diynyl)
;
_chemical_name_systematic
; 
? 
;
_space_group_IT_number 62
_symmetry_cell_setting orthorhombic
_symmetry_space_group_name_Hall '-P 2ac 2n'
_symmetry_space_group_name_H-M 'P n m a'
_atom_sites_solution_hydrogens geom
_atom_sites_solution_primary direct
_atom_sites_solution_secondary difmap
_audit_creation_method SHELXL-97
_cell_angle_alpha 90.00
_cell_angle_beta 90.00
_cell_angle_gamma 90.00
_cell_formula_units_Z 4
_cell_length_a 19.1104(5)
_cell_length_b 10.8040(3)
_cell_length_c 7.4292(2)
_cell_measurement_reflns_used 7101
_cell_measurement_temperature 120(2)
_cell_measurement_theta_max 27.463
_cell_measurement_theta_min 2.166
_cell_volume 1533.90(7)
_computing_cell_refinement 'SMART version 5.060 (Bruker, 1999)'
_computing_data_collection 'SMART version 5.060 (Bruker, 1999)'
_computing_data_reduction 'SAINT version 6.02A (Bruker, 2001)'
_computing_molecular_graphics 'SHELXTL version 5.10 (Bruker, 1997)'
_computing_publication_material 'SHELXTL version 5.10 (Bruker, 1997)'
_computing_structure_refinement 'SHELXL-97 (Sheldrick, 1997)'
_computing_structure_solution 'SHELXS-97 (Sheldrick, 1990)'
_diffrn_ambient_temperature 120(2)
_diffrn_detector_area_resol_mean 8
_diffrn_measured_fraction_theta_full 1.000
_diffrn_measured_fraction_theta_max 1.000
_diffrn_measurement_device_type 'Bruker SMART CCD 1K area detector'
_diffrn_measurement_method \w-scans
_diffrn_radiation_monochromator graphite
_diffrn_radiation_source 'fine-focus sealed tube'
_diffrn_radiation_type MoK\a
_diffrn_radiation_wavelength 0.71073
_diffrn_reflns_av_R_equivalents 0.0434
_diffrn_reflns_av_sigmaI/netI 0.0229
_diffrn_reflns_limit_h_max 24
_diffrn_reflns_limit_h_min -24
_diffrn_reflns_limit_k_max 14
_diffrn_reflns_limit_k_min -14
_diffrn_reflns_limit_l_max 9
_diffrn_reflns_limit_l_min -9
_diffrn_reflns_number 16022
_diffrn_reflns_theta_full 27.50
_diffrn_reflns_theta_max 27.50
_diffrn_reflns_theta_min 2.13
_exptl_absorpt_coefficient_mu 7.537
_exptl_absorpt_correction_T_max 0.323
_exptl_absorpt_correction_T_min 0.308
_exptl_absorpt_correction_type multi-scan
_exptl_absorpt_process_details 'SADABS (G.M.Sheldrick, 1998)'
_exptl_crystal_colour yellow
_exptl_crystal_density_diffrn 1.958
_exptl_crystal_density_meas ?
_exptl_crystal_density_method .
_exptl_crystal_description block
_exptl_crystal_F_000 864
_exptl_crystal_size_max 0.15
_exptl_crystal_size_mid 0.15
_exptl_crystal_size_min 0.15
_refine_diff_density_max 0.978
_refine_diff_density_min -1.418
_refine_diff_density_rms 0.122
_refine_ls_extinction_method none
_refine_ls_goodness_of_fit_ref 1.109
_refine_ls_hydrogen_treatment mixed
_refine_ls_matrix_type full
_refine_ls_number_parameters 136
_refine_ls_number_reflns 1853
_refine_ls_number_restraints 0
_refine_ls_restrained_S_all 1.109
_refine_ls_R_factor_all 0.0300
_refine_ls_R_factor_gt 0.0227
_refine_ls_shift/su_max 0.001
_refine_ls_shift/su_mean 0.000
_refine_ls_structure_factor_coef Fsqd
_refine_ls_weighting_details 'calc w=1/[\s^2^(Fo^2^)+(0.0110P)^2^+3.9836P] where P=(Fo^2^+2Fc^2^)/3'
_refine_ls_weighting_scheme calc
_refine_ls_wR_factor_gt 0.0427
_refine_ls_wR_factor_ref 0.0446
_reflns_number_gt 1587
_reflns_number_total 1853
_reflns_threshold_expression >2sigma(I)
_cod_data_source_file b212074g.txt
_cod_data_source_block 01srv144Compound1
_cod_depositor_comments
;
The following automatic conversions were performed:
'_symmetry_cell_setting' value 'Orthorhombic' changed to 'orthorhombic'
according to '/home/saulius/struct/CIF-dictionaries/cif_core.dic'
dictionary named 'cif_core.dic' version 2.4.1 from 2010-06-29.

Automatic conversion script
Id: cif_fix_enum 1527 2010-12-29 10:47:43Z saulius 
;
_cod_original_sg_symbol_H-M Pnma
_cod_database_code 7012546

loop_
_symmetry_equiv_pos_as_xyz
'x, y, z'
'-x+1/2, -y, z+1/2'
'-x, y+1/2, -z'
'x+1/2, -y+1/2, -z+1/2'
'-x, -y, -z'
'x-1/2, y, -z-1/2'
'x, -y-1/2, z'
'-x-1/2, y-1/2, z-1/2'

loop_
_atom_site_label
_atom_site_type_symbol
_atom_site_fract_x
_atom_site_fract_y
_atom_site_fract_z
_atom_site_U_iso_or_equiv
_atom_site_adp_type
_atom_site_occupancy
_atom_site_symmetry_multiplicity
_atom_site_calc_flag
_atom_site_refinement_flags
_atom_site_disorder_assembly
_atom_site_disorder_group
W1 W 0.402011(10) 0.2500 0.75942(2) 0.01522(6) Uani 1 2 d S . .
O21 O 0.42472(15) -0.0019(3) 0.5536(4) 0.0325(7) Uani 1 1 d . . .
O22 O 0.5668(2) 0.2500 0.7217(6) 0.0318(9) Uani 1 2 d S . .
C1 C 0.3246(3) 0.2500 0.5507(7) 0.0217(11) Uani 1 2 d S . .
C2 C 0.2783(3) 0.2500 0.4480(7) 0.0197(11) Uani 1 2 d S . .
C3 C 0.2186(3) 0.2500 0.3336(7) 0.0238(12) Uani 1 2 d S . .
C4 C 0.1673(3) 0.2500 0.2377(9) 0.0290(12) Uani 1 2 d S . .
H4 H 0.123(3) 0.2500 0.154(9) 0.035 Uiso 1 2 d S . .
C01 C 0.4146(3) 0.2500 1.0772(7) 0.0182(10) Uani 1 2 d S . .
C02 C 0.37497(19) 0.1424(3) 1.0264(5) 0.0166(7) Uani 1 1 d . . .
C03 C 0.31121(18) 0.1827(3) 0.9443(5) 0.0166(7) Uani 1 1 d . . .
C11 C 0.4818(3) 0.2500 1.1793(8) 0.0225(12) Uani 1 2 d S . .
H11A H 0.468(3) 0.2500 1.303(8) 0.022(15) Uiso 1 2 d S . .
H11B H 0.510(2) 0.182(4) 1.155(6) 0.032(12) Uiso 1 1 d . . .
C12 C 0.3930(2) 0.0117(4) 1.0746(5) 0.0217(8) Uani 1 1 d . . .
H12A H 0.379(2) -0.007(4) 1.183(6) 0.033 Uiso 1 1 d . . .
H12B H 0.444(2) 0.002(4) 1.086(6) 0.033 Uiso 1 1 d . . .
H12C H 0.372(2) -0.044(4) 0.991(6) 0.033 Uiso 1 1 d . . .
C13 C 0.2519(2) 0.1013(4) 0.8859(6) 0.0234(8) Uani 1 1 d . . .
H13A H 0.264(2) 0.029(4) 0.840(6) 0.035 Uiso 1 1 d . . .
H13B H 0.220(2) 0.143(4) 0.808(6) 0.035 Uiso 1 1 d . . .
H13C H 0.223(2) 0.085(4) 0.980(6) 0.035 Uiso 1 1 d . . .
C21 C 0.41845(19) 0.0916(4) 0.6234(5) 0.0206(8) Uani 1 1 d . . .
C22 C 0.5075(2) 0.2500 0.7385(7) 0.0154(9) Uani 1 2 d S . .

loop_
_atom_site_aniso_label
_atom_site_aniso_U_11
_atom_site_aniso_U_22
_atom_site_aniso_U_33
_atom_site_aniso_U_23
_atom_site_aniso_U_13
_atom_site_aniso_U_12
W1 0.01541(10) 0.01615(10) 0.01410(10) 0.000 0.00102(9) 0.000
O21 0.0299(16) 0.0260(16) 0.0416(17) -0.0088(14) 0.0036(13) -0.0003(13)
O22 0.0189(19) 0.027(2) 0.049(3) 0.000 0.0036(19) 0.000
C1 0.027(3) 0.011(3) 0.027(3) 0.000 0.009(2) 0.000
C2 0.031(3) 0.013(2) 0.015(2) 0.000 0.006(2) 0.000
C3 0.030(3) 0.017(3) 0.024(3) 0.000 0.003(2) 0.000
C4 0.025(3) 0.029(3) 0.033(3) 0.000 0.001(3) 0.000
C01 0.019(3) 0.018(2) 0.017(2) 0.000 0.0046(19) 0.000
C02 0.0171(17) 0.0163(17) 0.0165(16) -0.0013(14) 0.0053(14) 0.0003(14)
C03 0.0174(18) 0.0150(17) 0.0173(16) -0.0005(14) 0.0044(13) -0.0014(14)
C11 0.020(3) 0.028(3) 0.020(3) 0.000 0.000(2) 0.000
C12 0.022(2) 0.0184(18) 0.0252(19) 0.0037(15) 0.0030(16) 0.0013(16)
C13 0.017(2) 0.021(2) 0.032(2) -0.0023(17) 0.0015(16) -0.0037(16)
C21 0.0150(19) 0.026(2) 0.0206(17) -0.0033(15) 0.0029(13) -0.0013(15)
C22 0.015(2) 0.0106(19) 0.021(2) 0.000 0.001(2) 0.000

loop_
_atom_type_symbol
_atom_type_description
_atom_type_scat_dispersion_real
_atom_type_scat_dispersion_imag
_atom_type_scat_source
C C 0.0033 0.0016 'International Tables Vol C Tables 4.2.6.8 and 6.1.1.4'
H H 0.0000 0.0000 'International Tables Vol C Tables 4.2.6.8 and 6.1.1.4'
O O 0.0106 0.0060 'International Tables Vol C Tables 4.2.6.8 and 6.1.1.4'
W W -0.8490 6.8722 'International Tables Vol C Tables 4.2.6.8 and 6.1.1.4'

loop_
_geom_angle_atom_site_label_1
_geom_angle_atom_site_label_2
_geom_angle_atom_site_label_3
_geom_angle
_geom_angle_site_symmetry_1
_geom_angle_site_symmetry_3
_geom_angle_publ_flag
C21 W1 C21 116.5(2) . 7_565 yes
C21 W1 C22 78.79(12) . . yes
C21 W1 C22 78.79(12) 7_565 . ?
C21 W1 C1 75.20(12) . . yes
C21 W1 C1 75.20(12) 7_565 . yes
C22 W1 C1 129.3(2) . . ?
C21 W1 C03 132.67(13) . 7_565 ?
C21 W1 C03 98.46(13) 7_565 7_565 ?
C22 W1 C03 142.02(15) . 7_565 ?
C1 W1 C03 84.95(16) . 7_565 ?
C21 W1 C03 98.46(13) . . ?
C21 W1 C03 132.67(13) 7_565 . ?
C22 W1 C03 142.02(15) . . ?
C1 W1 C03 84.95(16) . . ?
C03 W1 C03 36.36(17) 7_565 . ?
C21 W1 C02 151.24(14) . 7_565 ?
C21 W1 C02 92.14(13) 7_565 7_565 ?
C22 W1 C02 106.46(15) . 7_565 ?
C1 W1 C02 117.22(15) . 7_565 ?
C03 W1 C02 35.56(12) 7_565 7_565 ?
C03 W1 C02 59.62(12) . 7_565 ?
C21 W1 C02 92.14(13) . . ?
C21 W1 C02 151.24(14) 7_565 . ?
C22 W1 C02 106.46(15) . . ?
C1 W1 C02 117.22(15) . . ?
C03 W1 C02 59.62(12) 7_565 . ?
C03 W1 C02 35.56(12) . . ?
C02 W1 C02 59.13(17) 7_565 . ?
C21 W1 C01 118.94(11) . . ?
C21 W1 C01 118.94(11) 7_565 . ?
C22 W1 C01 88.61(19) . . ?
C1 W1 C01 142.13(19) . . ?
C03 W1 C01 59.25(14) 7_565 . ?
C03 W1 C01 59.25(14) . . ?
C02 W1 C01 35.39(11) 7_565 . ?
C02 W1 C01 35.39(11) . . ?
C2 C1 W1 174.5(5) . . yes
C1 C2 C3 175.9(6) . . yes
C4 C3 C2 179.4(6) . . yes
C02 C01 C02 108.0(4) . 7_565 ?
C02 C01 C11 125.9(2) . . ?
C02 C01 C11 125.9(2) 7_565 . ?
C02 C01 W1 71.7(2) . . ?
C02 C01 W1 71.7(2) 7_565 . ?
C11 C01 W1 126.4(4) . . ?
C03 C02 C01 108.3(3) . . ?
C03 C02 C12 125.9(3) . . ?
C01 C02 C12 125.4(3) . . ?
C03 C02 W1 71.17(19) . . ?
C01 C02 W1 72.9(2) . . ?
C12 C02 W1 128.0(2) . . ?
C02 C03 C03 107.7(2) . 7_565 ?
C02 C03 C13 126.0(3) . . ?
C03 C03 C13 125.9(2) 7_565 . ?
C02 C03 W1 73.27(19) . . ?
C03 C03 W1 71.82(8) 7_565 . ?
C13 C03 W1 125.2(2) . . ?
O21 C21 W1 175.5(3) . . ?
O22 C22 W1 178.1(5) . . ?

loop_
_geom_bond_atom_site_label_1
_geom_bond_atom_site_label_2
_geom_bond_distance
_geom_bond_site_symmetry_2
_geom_bond_publ_flag
W1 C21 2.012(4) . ?
W1 C21 2.012(4) 7_565 ?
W1 C22 2.023(5) . ?
W1 C1 2.143(6) . yes
W1 C03 2.329(3) 7_565 ?
W1 C03 2.329(3) . ?
W1 C02 2.357(3) 7_565 ?
W1 C02 2.357(3) . ?
W1 C01 2.373(5) . ?
O21 C21 1.141(5) . ?
O22 C22 1.140(6) . ?
C1 C2 1.169(8) . yes
C2 C3 1.422(8) . yes
C3 C4 1.212(8) . yes
C01 C02 1.438(5) . ?
C01 C02 1.438(5) 7_565 ?
C01 C11 1.492(7) . ?
C02 C03 1.431(5) . ?
C02 C12 1.496(5) . ?
C03 C03 1.453(7) 7_565 ?
C03 C13 1.500(5) . ?
